data_1546257
loop_
_publ_author_name
'Shaw, Paul Anthony'
'Clarkson, Guy James'
'Rourke, Jonathan P.'

_publ_section_title
;
 Reversible C-C bond formation at a triply cyclometallated platinum(IV)
 centre
;
_journal_name_full 'Chem. Sci.'
_journal_paper_doi 10.1039/C7SC01361B
_journal_year 2017
_chemical_formula_moiety 'C38 H31 Cl F2 N P Pt'
_chemical_formula_sum 'C38 H31 Cl F2 N P Pt'
_chemical_formula_weight 801.15
_space_group_crystal_system triclinic
_space_group_IT_number 2
_space_group_name_Hall '-P 1'
_space_group_name_H-M_alt 'P -1'
_symmetry_space_group_name_Hall '-P 1'
_symmetry_space_group_name_H-M 'P -1'
_atom_sites_solution_hydrogens geom
_atom_sites_solution_primary direct
_audit_creation_date 2016-06-14
_audit_creation_method
;
Olex2 1.2
(compiled 2016.02.19 svn.r3266 for OlexSys, GUI svn.r5155)
;
_audit_update_record
;
2017-03-27 deposited with the CCDC.
2017-06-05 downloaded from the CCDC.
;
_cell_angle_alpha 83.1662(13)
_cell_angle_beta 79.6553(12)
_cell_angle_gamma 76.3618(13)
_cell_formula_units_Z 2
_cell_length_a 8.51403(11)
_cell_length_b 10.31938(18)
_cell_length_c 18.7511(3)
_cell_measurement_reflns_used 34593
_cell_measurement_temperature 150(2)
_cell_measurement_theta_max 33.4720
_cell_measurement_theta_min 2.8460
_cell_volume 1569.92(4)
_computing_cell_refinement 'CrysAlisPro 1.171.38.43d (Rigaku OD, 2015)'
_computing_data_collection 'CrysAlisPro 1.171.38.43d (Rigaku OD, 2015)'
_computing_data_reduction 'CrysAlisPro 1.171.38.43d (Rigaku OD, 2015)'
_computing_molecular_graphics 'Olex2 (Dolomanov et al., 2009)'
_computing_publication_material 'Olex2 (Dolomanov et al., 2009)'
_computing_structure_refinement 'ShelXL (Sheldrick, 2015)'
_computing_structure_solution 'ShelXT (Sheldrick, 2015)'
_diffrn_ambient_environment N~2~
_diffrn_ambient_temperature 150(2)
_diffrn_detector 'CCD plate'
_diffrn_detector_area_resol_mean 10.2833
_diffrn_detector_type Ruby
_diffrn_measured_fraction_theta_full 0.999
_diffrn_measured_fraction_theta_max 0.940
_diffrn_measurement_details
;
List of Runs (angles in degrees, time in seconds):

  # Type    Start    End  Width  t~exp~   \w     \q     \k     \f   Frames
#--------------------------------------------------------------------------
  1  \w     -4.00  95.00   1.00    5.00    --   20.29  38.00 -60.00   99
  2  \w    -60.00  61.00   1.00    5.00    --   20.29 -19.00 120.00  121
  3  \w     35.00 109.00   1.00    5.00    --   20.29 178.00 150.00   74
  4  \w    -56.00  53.00   1.00    5.00    --   20.29 -77.00-180.00  109
  5  \w    -25.00  20.00   1.00    5.00    --  -21.38 -99.00 -90.00   45
  6  \w    -25.00  20.00   1.00    5.00    --  -21.38 -99.00  60.00   45
  7  \w   -110.00 -57.00   1.00    5.00    --  -21.38-178.00-120.00   53
  8  \w     -8.00  93.00   1.00    5.00    --   20.29  57.00  60.00  101
  9  \w    -54.00  45.00   1.00    5.00    --   20.29 -38.00   0.00   99
 10  \w    -21.00 100.00   1.00    5.00    --   20.29  19.00-180.00  121
 11  \w   -110.00 -57.00   1.00    5.00    --  -21.38-178.00 150.00   53
 12  \w    -25.00  20.00   1.00    5.00    --  -21.38 -99.00   0.00   45
 13  \w    -25.00  20.00   1.00    5.00    --  -21.38 -99.00 150.00   45
 14  \w    -99.00 -57.00   1.00    5.00    --  -21.38 160.00  30.00   42
;
_diffrn_measurement_device 'four-circle diffractometer'
_diffrn_measurement_device_type 'Xcalibur, Ruby, Gemini'
_diffrn_measurement_method '\w scans'
_diffrn_orient_matrix_type 'CrysAlisPro convention (1999,Acta A55,543-557)'
_diffrn_orient_matrix_UB_11 -0.0113083000
_diffrn_orient_matrix_UB_12 -0.0253373000
_diffrn_orient_matrix_UB_13 0.0369757000
_diffrn_orient_matrix_UB_21 0.0332584000
_diffrn_orient_matrix_UB_22 0.0511961000
_diffrn_orient_matrix_UB_23 0.0095929000
_diffrn_orient_matrix_UB_31 -0.0793780000
_diffrn_orient_matrix_UB_32 0.0420944000
_diffrn_orient_matrix_UB_33 0.0053758000
_diffrn_radiation_monochromator graphite
_diffrn_radiation_probe x-ray
_diffrn_radiation_type MoK\a
_diffrn_radiation_wavelength 0.71073
_diffrn_reflns_av_R_equivalents 0.0370
_diffrn_reflns_av_unetI/netI 0.0305
_diffrn_reflns_Laue_measured_fraction_full 0.999
_diffrn_reflns_Laue_measured_fraction_max 0.940
_diffrn_reflns_limit_h_max 13
_diffrn_reflns_limit_h_min -12
_diffrn_reflns_limit_k_max 16
_diffrn_reflns_limit_k_min -15
_diffrn_reflns_limit_l_max 29
_diffrn_reflns_limit_l_min -29
_diffrn_reflns_number 54759
_diffrn_reflns_point_group_measured_fraction_full 0.999
_diffrn_reflns_point_group_measured_fraction_max 0.940
_diffrn_reflns_theta_full 25.242
_diffrn_reflns_theta_max 33.674
_diffrn_reflns_theta_min 2.396
_diffrn_source 'fine-focus sealed X-ray tube'
_diffrn_source_type 'Enhance (Mo) X-ray Source'
_exptl_absorpt_coefficient_mu 4.646
_exptl_absorpt_correction_T_max 1.00000
_exptl_absorpt_correction_T_min 0.61193
_exptl_absorpt_correction_type multi-scan
_exptl_absorpt_process_details
;
CrysAlisPro 1.171.38.43d (Rigaku Oxford Diffraction, 2015)
Empirical absorption correction using spherical harmonics,
 implemented in SCALE3 ABSPACK scaling algorithm.
;
_exptl_crystal_colour yellow
_exptl_crystal_colour_primary yellow
_exptl_crystal_density_diffrn 1.695
_exptl_crystal_description block
_exptl_crystal_F_000 788
_exptl_crystal_size_max 0.24
_exptl_crystal_size_mid 0.2
_exptl_crystal_size_min 0.06
_refine_diff_density_max 0.868
_refine_diff_density_min -0.954
_refine_diff_density_rms 0.100
_refine_ls_extinction_method none
_refine_ls_goodness_of_fit_ref 1.017
_refine_ls_hydrogen_treatment constr
_refine_ls_matrix_type full
_refine_ls_number_parameters 397
_refine_ls_number_reflns 11737
_refine_ls_number_restraints 0
_refine_ls_restrained_S_all 1.017
_refine_ls_R_factor_all 0.0250
_refine_ls_R_factor_gt 0.0210
_refine_ls_shift/su_max 0.003
_refine_ls_shift/su_mean 0.000
_refine_ls_structure_factor_coef Fsqd
_refine_ls_weighting_details 'w=1/[\s^2^(Fo^2^)+(0.0173P)^2^+0.5814P] where P=(Fo^2^+2Fc^2^)/3'
_refine_ls_weighting_scheme calc
_refine_ls_wR_factor_gt 0.0422
_refine_ls_wR_factor_ref 0.0435
_reflns_Friedel_coverage 0.000
_reflns_number_gt 10822
_reflns_number_total 11737
_reflns_threshold_expression 'I > 2\s(I)'
_cod_data_source_file c7sc01361b2.cif
_cod_data_source_block ps34
_cod_database_code 1546257
_chemical_oxdiff_formula 'C20 H20 F2 N P Pt'
_shelx_space_group_comment
;
The symmetry employed for this shelxl refinement is uniquely defined
by the following loop, which should always be used as a source of
symmetry information in preference to the above space-group names.
They are only intended as comments.
;
_reflns_odcompleteness_completeness 99.96
_reflns_odcompleteness_iscentric 1
_reflns_odcompleteness_theta 31.54
_olex2_refinement_description
;
1. Fixed Uiso
 At 1.2 times of:
  All C(H) groups, All C(H,H) groups
2.a Secondary CH2 refined with riding coordinates:
 C18(H18A,H18B), C25(H25A,H25B), C32(H32A,H32B)
2.b Aromatic/amide H refined with riding coordinates:
 C2(H2), C4(H4), C5(H5), C8(H8), C9(H9), C10(H10), C13(H13), C14(H14),
 C16(H16), C17(H17), C20(H20), C21(H21), C22(H22), C23(H23), C24(H24), C27(H27),
  C28(H28), C29(H29), C30(H30), C31(H31), C34(H34), C35(H35), C36(H36),
 C37(H37), C38(H38)
;
_shelx_shelxl_version_number 2014/7
_olex2_submission_special_instructions 'No special instructions were received'
_oxdiff_exptl_absorpt_empirical_details
;
Empirical correction (ABSPACK) includes:
- Absorption correction using spherical harmonics
- Frame scaling
;
_oxdiff_exptl_absorpt_empirical_full_max 1.441
_oxdiff_exptl_absorpt_empirical_full_min 0.800

loop_
_space_group_symop_operation_xyz
'x, y, z'
'-x, -y, -z'

loop_
_atom_site_label
_atom_site_type_symbol
_atom_site_fract_x
_atom_site_fract_y
_atom_site_fract_z
_atom_site_U_iso_or_equiv
_atom_site_adp_type
_atom_site_occupancy
_atom_site_site_symmetry_order
_atom_site_calc_flag
_atom_site_refinement_flags_posn
Pt1 Pt 0.30311(2) 0.68942(2) 0.68625(2) 0.01437(2) Uani 1 1 d .
Cl1 Cl 0.35815(6) 0.90847(4) 0.66866(2) 0.02287(8) Uani 1 1 d .
C1 C 0.24818(19) 0.51143(16) 0.68798(9) 0.0163(3) Uani 1 1 d .
P1 P 0.22092(5) 0.72854(4) 0.80348(2) 0.01692(8) Uani 1 1 d .
C2 C 0.2476(2) 0.40556(17) 0.74173(9) 0.0198(3) Uani 1 1 d .
H2 H 0.2825 0.4101 0.7865 0.024 Uiso 1 1 calc R
C3 C 0.1960(2) 0.29427(17) 0.72946(10) 0.0220(3) Uani 1 1 d .
F3 F 0.19755(15) 0.19296(11) 0.78339(6) 0.0300(3) Uani 1 1 d .
C4 C 0.1423(2) 0.27872(18) 0.66678(10) 0.0224(3) Uani 1 1 d .
H4 H 0.1021 0.2025 0.6617 0.027 Uiso 1 1 calc R
C5 C 0.1498(2) 0.37998(18) 0.61106(10) 0.0203(3) Uani 1 1 d .
H5 H 0.1170 0.3723 0.5662 0.024 Uiso 1 1 calc R
C6 C 0.20524(19) 0.49277(17) 0.62061(9) 0.0171(3) Uani 1 1 d .
C7 C 0.25345(19) 0.58455(17) 0.55879(9) 0.0178(3) Uani 1 1 d .
N7 N 0.35596(16) 0.65793(14) 0.57356(7) 0.0155(3) Uani 1 1 d .
C8 C 0.2161(2) 0.59055(18) 0.48926(10) 0.0214(3) Uani 1 1 d .
H8 H 0.1393 0.5436 0.4800 0.026 Uiso 1 1 calc R
C9 C 0.2924(2) 0.6661(2) 0.43339(10) 0.0256(4) Uani 1 1 d .
H9 H 0.2631 0.6761 0.3861 0.031 Uiso 1 1 calc R
C10 C 0.4108(2) 0.72630(19) 0.44713(10) 0.0230(3) Uani 1 1 d .
H10 H 0.4702 0.7720 0.4085 0.028 Uiso 1 1 calc R
C11 C 0.44328(19) 0.71995(17) 0.51813(9) 0.0174(3) Uani 1 1 d .
C12 C 0.5858(2) 0.76588(17) 0.53230(9) 0.0175(3) Uani 1 1 d .
C13 C 0.6418(2) 0.86926(17) 0.48793(9) 0.0204(3) Uani 1 1 d .
H13 H 0.5823 0.9155 0.4508 0.025 Uiso 1 1 calc R
C14 C 0.7833(2) 0.90561(18) 0.49725(10) 0.0236(4) Uani 1 1 d .
H14 H 0.8206 0.9770 0.4676 0.028 Uiso 1 1 calc R
C15 C 0.8677(2) 0.83518(19) 0.55058(11) 0.0237(4) Uani 1 1 d .
F15 F 1.00686(14) 0.86912(13) 0.56019(7) 0.0339(3) Uani 1 1 d .
C16 C 0.8187(2) 0.73130(18) 0.59536(10) 0.0222(3) Uani 1 1 d .
H16 H 0.8809 0.6846 0.6315 0.027 Uiso 1 1 calc R
C17 C 0.6758(2) 0.69693(17) 0.58610(9) 0.0195(3) Uani 1 1 d .
H17 H 0.6389 0.6261 0.6165 0.023 Uiso 1 1 calc R
C18 C 0.1044(2) 0.89796(17) 0.82283(10) 0.0218(3) Uani 1 1 d .
H18A H 0.0966 0.9062 0.8755 0.026 Uiso 1 1 calc R
H18B H 0.1691 0.9621 0.7966 0.026 Uiso 1 1 calc R
C19 C -0.0662(2) 0.94211(18) 0.80394(12) 0.0270(4) Uani 1 1 d .
C20 C -0.1971(3) 0.9837(2) 0.85856(15) 0.0425(6) Uani 1 1 d .
H20 H -0.1784 0.9832 0.9071 0.051 Uiso 1 1 calc R
C21 C -0.3557(3) 1.0263(3) 0.8420(2) 0.0588(8) Uani 1 1 d .
H21 H -0.4448 1.0524 0.8796 0.071 Uiso 1 1 calc R
C22 C -0.3834(3) 1.0307(3) 0.7728(2) 0.0622(9) Uani 1 1 d .
H22 H -0.4916 1.0604 0.7621 0.075 Uiso 1 1 calc R
C23 C -0.2545(3) 0.9921(3) 0.71750(19) 0.0637(10) Uani 1 1 d .
H23 H -0.2741 0.9963 0.6689 0.076 Uiso 1 1 calc R
C24 C -0.0957(3) 0.9470(3) 0.73360(14) 0.0441(6) Uani 1 1 d .
H24 H -0.0075 0.9194 0.6958 0.053 Uiso 1 1 calc R
C25 C 0.1051(2) 0.61304(19) 0.86027(10) 0.0245(4) Uani 1 1 d .
H25A H 0.0386 0.5847 0.8293 0.029 Uiso 1 1 calc R
H25B H 0.1851 0.5322 0.8749 0.029 Uiso 1 1 calc R
C26 C -0.0080(2) 0.66212(18) 0.92852(10) 0.0235(4) Uani 1 1 d .
C27 C 0.0498(3) 0.6778(2) 0.99062(11) 0.0321(5) Uani 1 1 d .
H27 H 0.1644 0.6575 0.9911 0.038 Uiso 1 1 calc R
C28 C -0.0570(3) 0.7227(2) 1.05226(11) 0.0369(5) Uani 1 1 d .
H28 H -0.0148 0.7338 1.0942 0.044 Uiso 1 1 calc R
C29 C -0.2237(3) 0.7511(2) 1.05312(11) 0.0355(5) Uani 1 1 d .
H29 H -0.2968 0.7836 1.0949 0.043 Uiso 1 1 calc R
C30 C -0.2826(3) 0.7316(3) 0.99236(13) 0.0408(6) Uani 1 1 d .
H30 H -0.3973 0.7479 0.9927 0.049 Uiso 1 1 calc R
C31 C -0.1751(3) 0.6882(2) 0.93063(11) 0.0349(5) Uani 1 1 d .
H31 H -0.2176 0.6763 0.8889 0.042 Uiso 1 1 calc R
C32 C 0.3969(2) 0.72346(19) 0.84876(10) 0.0232(4) Uani 1 1 d .
H32A H 0.4445 0.8019 0.8298 0.028 Uiso 1 1 calc R
H32B H 0.3588 0.7298 0.9016 0.028 Uiso 1 1 calc R
C33 C 0.5276(2) 0.5977(2) 0.83728(10) 0.0233(4) Uani 1 1 d .
C34 C 0.6493(2) 0.5932(2) 0.77639(11) 0.0273(4) Uani 1 1 d .
H34 H 0.6524 0.6710 0.7439 0.033 Uiso 1 1 calc R
C35 C 0.7660(2) 0.4761(2) 0.76280(12) 0.0341(5) Uani 1 1 d .
H35 H 0.8490 0.4743 0.7214 0.041 Uiso 1 1 calc R
C36 C 0.7619(3) 0.3621(2) 0.80934(13) 0.0381(5) Uani 1 1 d .
H36 H 0.8399 0.2813 0.7992 0.046 Uiso 1 1 calc R
C37 C 0.6438(3) 0.3662(2) 0.87066(13) 0.0375(5) Uani 1 1 d .
H37 H 0.6419 0.2885 0.9032 0.045 Uiso 1 1 calc R
C38 C 0.5277(2) 0.4836(2) 0.88483(11) 0.0305(4) Uani 1 1 d .
H38 H 0.4477 0.4859 0.9274 0.037 Uiso 1 1 calc R

loop_
_atom_site_aniso_label
_atom_site_aniso_U_11
_atom_site_aniso_U_22
_atom_site_aniso_U_33
_atom_site_aniso_U_23
_atom_site_aniso_U_13
_atom_site_aniso_U_12
Pt1 0.01525(3) 0.01347(3) 0.01385(3) -0.00004(2) -0.00045(2) -0.00397(2)
Cl1 0.0303(2) 0.01655(18) 0.02106(19) -0.00051(15) 0.00297(16) -0.00962(15)
C1 0.0140(7) 0.0166(7) 0.0180(7) -0.0036(6) -0.0002(6) -0.0035(5)
P1 0.02011(19) 0.01519(19) 0.01492(18) -0.00102(15) -0.00044(15) -0.00466(15)
C2 0.0228(8) 0.0173(8) 0.0177(8) -0.0023(6) 0.0010(6) -0.0039(6)
C3 0.0250(8) 0.0143(7) 0.0227(8) 0.0001(6) 0.0055(7) -0.0043(6)
F3 0.0463(7) 0.0176(5) 0.0238(6) 0.0020(4) 0.0025(5) -0.0102(5)
C4 0.0217(8) 0.0188(8) 0.0268(9) -0.0050(7) 0.0040(7) -0.0092(6)
C5 0.0182(7) 0.0215(8) 0.0216(8) -0.0051(7) 0.0006(6) -0.0063(6)
C6 0.0133(7) 0.0170(7) 0.0197(7) -0.0018(6) 0.0003(6) -0.0028(6)
C7 0.0146(7) 0.0181(7) 0.0195(8) -0.0026(6) -0.0010(6) -0.0021(6)
N7 0.0157(6) 0.0162(6) 0.0143(6) -0.0009(5) -0.0013(5) -0.0042(5)
C8 0.0202(8) 0.0245(9) 0.0211(8) -0.0035(7) -0.0048(6) -0.0059(6)
C9 0.0289(9) 0.0304(10) 0.0174(8) 0.0001(7) -0.0065(7) -0.0053(8)
C10 0.0247(8) 0.0261(9) 0.0161(8) 0.0020(7) -0.0009(6) -0.0053(7)
C11 0.0161(7) 0.0172(7) 0.0165(7) -0.0002(6) 0.0001(6) -0.0018(6)
C12 0.0162(7) 0.0177(7) 0.0172(7) -0.0021(6) 0.0017(6) -0.0041(6)
C13 0.0217(8) 0.0181(8) 0.0187(8) -0.0001(6) 0.0016(6) -0.0032(6)
C14 0.0251(8) 0.0184(8) 0.0255(9) 0.0015(7) 0.0036(7) -0.0086(7)
C15 0.0180(8) 0.0233(9) 0.0306(9) -0.0042(7) 0.0008(7) -0.0086(6)
F15 0.0252(6) 0.0348(7) 0.0461(7) 0.0021(6) -0.0059(5) -0.0177(5)
C16 0.0186(8) 0.0238(9) 0.0242(8) 0.0001(7) -0.0026(6) -0.0062(6)
C17 0.0188(7) 0.0196(8) 0.0190(8) 0.0014(6) 0.0010(6) -0.0062(6)
C18 0.0268(8) 0.0167(8) 0.0209(8) -0.0039(6) 0.0012(7) -0.0053(6)
C19 0.0234(8) 0.0166(8) 0.0390(11) -0.0048(8) 0.0009(8) -0.0037(7)
C20 0.0326(11) 0.0387(13) 0.0494(14) -0.0092(11) 0.0086(10) -0.0028(9)
C21 0.0277(12) 0.0460(15) 0.094(2) -0.0197(16) 0.0115(14) -0.0008(11)
C22 0.0291(12) 0.0393(14) 0.123(3) -0.0316(17) -0.0240(15) 0.0049(10)
C23 0.0488(15) 0.0570(18) 0.088(2) -0.0363(17) -0.0381(16) 0.0192(13)
C24 0.0362(12) 0.0453(14) 0.0485(14) -0.0208(12) -0.0150(10) 0.0104(10)
C25 0.0345(10) 0.0204(8) 0.0182(8) -0.0020(7) 0.0012(7) -0.0089(7)
C26 0.0293(9) 0.0213(8) 0.0189(8) 0.0025(7) 0.0010(7) -0.0094(7)
C27 0.0273(9) 0.0449(12) 0.0198(9) -0.0003(8) -0.0006(7) -0.0031(9)
C28 0.0370(11) 0.0514(14) 0.0193(9) -0.0050(9) -0.0021(8) -0.0045(10)
C29 0.0343(11) 0.0412(12) 0.0233(9) 0.0000(9) 0.0057(8) -0.0018(9)
C30 0.0254(10) 0.0608(16) 0.0321(11) 0.0033(11) 0.0024(8) -0.0099(10)
C31 0.0322(10) 0.0531(14) 0.0233(9) -0.0034(9) -0.0016(8) -0.0191(10)
C32 0.0259(8) 0.0251(9) 0.0203(8) -0.0035(7) -0.0051(7) -0.0071(7)
C33 0.0213(8) 0.0298(9) 0.0203(8) -0.0011(7) -0.0068(6) -0.0064(7)
C34 0.0234(9) 0.0355(11) 0.0225(9) 0.0019(8) -0.0048(7) -0.0071(8)
C35 0.0240(9) 0.0432(12) 0.0301(10) -0.0006(9) -0.0012(8) -0.0008(8)
C36 0.0276(10) 0.0388(12) 0.0405(12) 0.0010(10) -0.0049(9) 0.0046(9)
C37 0.0324(10) 0.0350(11) 0.0386(12) 0.0109(9) -0.0046(9) -0.0022(9)
C38 0.0259(9) 0.0374(11) 0.0257(9) 0.0035(8) -0.0035(7) -0.0053(8)

loop_
_atom_type_symbol
_atom_type_description
_atom_type_scat_dispersion_real
_atom_type_scat_dispersion_imag
_atom_type_scat_source
C C 0.0033 0.0016 'International Tables Vol C Tables 4.2.6.8 and 6.1.1.4'
H H 0.0000 0.0000 'International Tables Vol C Tables 4.2.6.8 and 6.1.1.4'
Cl Cl 0.1484 0.1585 'International Tables Vol C Tables 4.2.6.8 and 6.1.1.4'
F F 0.0171 0.0103 'International Tables Vol C Tables 4.2.6.8 and 6.1.1.4'
N N 0.0061 0.0033 'International Tables Vol C Tables 4.2.6.8 and 6.1.1.4'
P P 0.1023 0.0942 'International Tables Vol C Tables 4.2.6.8 and 6.1.1.4'
Pt Pt -1.7033 8.3905 'International Tables Vol C Tables 4.2.6.8 and 6.1.1.4'

loop_
_geom_angle_atom_site_label_1
_geom_angle_atom_site_label_2
_geom_angle_atom_site_label_3
_geom_angle
C1 Pt1 Cl1 172.43(5)
C1 Pt1 P1 99.70(5)
C1 Pt1 N7 79.14(6)
P1 Pt1 Cl1 86.424(16)
N7 Pt1 Cl1 94.32(4)
N7 Pt1 P1 174.23(4)
C2 C1 Pt1 131.79(13)
C2 C1 C6 116.64(16)
C6 C1 Pt1 111.56(12)
C18 P1 Pt1 116.76(6)
C18 P1 C25 105.94(8)
C18 P1 C32 98.86(9)
C25 P1 Pt1 116.91(6)
C32 P1 Pt1 110.78(6)
C32 P1 C25 105.59(9)
C1 C2 H2 120.2
C3 C2 C1 119.66(17)
C3 C2 H2 120.2
F3 C3 C2 117.77(17)
F3 C3 C4 117.77(16)
C4 C3 C2 124.46(17)
C3 C4 H4 121.6
C3 C4 C5 116.81(17)
C5 C4 H4 121.6
C4 C5 H5 119.8
C4 C5 C6 120.45(17)
C6 C5 H5 119.8
C1 C6 C7 115.45(15)
C5 C6 C1 121.67(16)
C5 C6 C7 121.81(16)
N7 C7 C6 113.15(15)
N7 C7 C8 120.89(16)
C8 C7 C6 125.65(17)
C7 N7 Pt1 108.80(10)
C11 N7 Pt1 129.91(12)
C11 N7 C7 119.60(14)
C7 C8 H8 120.4
C7 C8 C9 119.13(17)
C9 C8 H8 120.4
C8 C9 H9 120.3
C10 C9 C8 119.34(17)
C10 C9 H9 120.3
C9 C10 H10 120.1
C9 C10 C11 119.78(17)
C11 C10 H10 120.1
N7 C11 C10 120.27(16)
N7 C11 C12 118.88(15)
C10 C11 C12 120.43(16)
C13 C12 C11 120.64(16)
C13 C12 C17 119.10(16)
C17 C12 C11 119.96(15)
C12 C13 H13 119.5
C14 C13 C12 120.93(17)
C14 C13 H13 119.5
C13 C14 H14 121.0
C15 C14 C13 117.95(17)
C15 C14 H14 121.0
C14 C15 C16 123.47(17)
F15 C15 C14 118.68(17)
F15 C15 C16 117.84(17)
C15 C16 H16 121.0
C15 C16 C17 118.04(17)
C17 C16 H16 121.0
C12 C17 H17 119.8
C16 C17 C12 120.49(16)
C16 C17 H17 119.8
P1 C18 H18A 107.7
P1 C18 H18B 107.7
H18A C18 H18B 107.1
C19 C18 P1 118.39(13)
C19 C18 H18A 107.7
C19 C18 H18B 107.7
C20 C19 C18 119.2(2)
C24 C19 C18 121.80(18)
C24 C19 C20 119.0(2)
C19 C20 H20 120.0
C19 C20 C21 120.0(3)
C21 C20 H20 120.0
C20 C21 H21 119.7
C22 C21 C20 120.6(3)
C22 C21 H21 119.7
C21 C22 H22 119.8
C21 C22 C23 120.3(2)
C23 C22 H22 119.8
C22 C23 H23 120.2
C22 C23 C24 119.7(3)
C24 C23 H23 120.2
C19 C24 C23 120.4(2)
C19 C24 H24 119.8
C23 C24 H24 119.8
P1 C25 H25A 107.7
P1 C25 H25B 107.7
H25A C25 H25B 107.1
C26 C25 P1 118.44(13)
C26 C25 H25A 107.7
C26 C25 H25B 107.7
C27 C26 C25 122.50(18)
C31 C26 C25 119.66(18)
C31 C26 C27 117.80(18)
C26 C27 H27 119.5
C26 C27 C28 121.1(2)
C28 C27 H27 119.5
C27 C28 H28 119.7
C29 C28 C27 120.5(2)
C29 C28 H28 119.7
C28 C29 H29 120.6
C28 C29 C30 118.86(19)
C30 C29 H29 120.6
C29 C30 H30 119.9
C29 C30 C31 120.3(2)
C31 C30 H30 119.9
C26 C31 C30 121.4(2)
C26 C31 H31 119.3
C30 C31 H31 119.3
P1 C32 H32A 109.1
P1 C32 H32B 109.1
H32A C32 H32B 107.8
C33 C32 P1 112.57(13)
C33 C32 H32A 109.1
C33 C32 H32B 109.1
C34 C33 C32 119.64(18)
C38 C33 C32 121.64(17)
C38 C33 C34 118.69(18)
C33 C34 H34 119.7
C35 C34 C33 120.6(2)
C35 C34 H34 119.7
C34 C35 H35 119.9
C36 C35 C34 120.2(2)
C36 C35 H35 119.9
C35 C36 H36 120.2
C35 C36 C37 119.7(2)
C37 C36 H36 120.2
C36 C37 H37 119.9
C36 C37 C38 120.3(2)
C38 C37 H37 119.9
C33 C38 C37 120.56(19)
C33 C38 H38 119.7
C37 C38 H38 119.7

loop_
_geom_bond_atom_site_label_1
_geom_bond_atom_site_label_2
_geom_bond_distance
Pt1 Cl1 2.3884(4)
Pt1 C1 1.9947(17)
Pt1 P1 2.2384(4)
Pt1 N7 2.1274(13)
C1 C2 1.396(2)
C1 C6 1.423(2)
P1 C18 1.8374(17)
P1 C25 1.844(2)
P1 C32 1.8382(19)
C2 H2 0.9500
C2 C3 1.379(3)
C3 F3 1.365(2)
C3 C4 1.374(3)
C4 H4 0.9500
C4 C5 1.391(3)
C5 H5 0.9500
C5 C6 1.396(2)
C6 C7 1.470(2)
C7 N7 1.364(2)
C7 C8 1.388(2)
N7 C11 1.353(2)
C8 H8 0.9500
C8 C9 1.388(3)
C9 H9 0.9500
C9 C10 1.377(3)
C10 H10 0.9500
C10 C11 1.399(2)
C11 C12 1.478(2)
C12 C13 1.394(2)
C12 C17 1.400(2)
C13 H13 0.9500
C13 C14 1.388(3)
C14 H14 0.9500
C14 C15 1.372(3)
C15 F15 1.359(2)
C15 C16 1.378(3)
C16 H16 0.9500
C16 C17 1.390(2)
C17 H17 0.9500
C18 H18A 0.9900
C18 H18B 0.9900
C18 C19 1.509(3)
C19 C20 1.394(3)
C19 C24 1.379(3)
C20 H20 0.9500
C20 C21 1.397(4)
C21 H21 0.9500
C21 C22 1.353(5)
C22 H22 0.9500
C22 C23 1.386(4)
C23 H23 0.9500
C23 C24 1.397(3)
C24 H24 0.9500
C25 H25A 0.9900
C25 H25B 0.9900
C25 C26 1.517(2)
C26 C27 1.383(3)
C26 C31 1.379(3)
C27 H27 0.9500
C27 C28 1.389(3)
C28 H28 0.9500
C28 C29 1.377(3)
C29 H29 0.9500
C29 C30 1.378(3)
C30 H30 0.9500
C30 C31 1.388(3)
C31 H31 0.9500
C32 H32A 0.9900
C32 H32B 0.9900
C32 C33 1.506(3)
C33 C34 1.394(3)
C33 C38 1.389(3)
C34 H34 0.9500
C34 C35 1.389(3)
C35 H35 0.9500
C35 C36 1.382(3)
C36 H36 0.9500
C36 C37 1.383(3)
C37 H37 0.9500
C37 C38 1.391(3)
C38 H38 0.9500
